data_4027924
loop_
_publ_author_name
'David M. Hodgson'
'Christopher I. Pearson'
'Amber L. Thompson'

_publ_contact_author 'David M. Hodgson'
_publ_contact_author_email david.hodgson@chem.ox.ac.uk
_publ_section_title
;
 \a-Lithiation-Electrophile Trapping of N-Thiopivaloylazetidin-3-ol:
 Stereoselective Synthesis of 2-Substituted 3-Hydroxyazetidines
;
_journal_name_full 'Journal of Organic Chemistry'
_journal_page_first 1098
_journal_page_last 1106
_journal_paper_doi 10.1021/jo3025225
_journal_volume 78
_journal_year 2013
_chemical_absolute_configuration ad
_chemical_formula_moiety 'C15 H21 N1 O2 S1'
_chemical_formula_sum 'C15 H21 N O2 S'
_chemical_formula_weight 279.40
_space_group_IT_number 19
_symmetry_cell_setting orthorhombic
_symmetry_space_group_name_Hall 'P 2ac 2ab'
_symmetry_space_group_name_H-M 'P 21 21 21'
_atom_sites_solution_hydrogens difmap
_atom_sites_solution_primary other
_audit_creation_date 11-10-28
_audit_creation_method CRYSTALS_ver_14.23
_cell_angle_alpha 90
_cell_angle_beta 90
_cell_angle_gamma 90
_cell_formula_units_Z 8
_cell_length_a 9.2047(1)
_cell_length_b 12.9635(2)
_cell_length_c 24.7453(3)
_cell_measurement_reflns_used 3725
_cell_measurement_temperature 150
_cell_measurement_theta_max 27
_cell_measurement_theta_min 5
_cell_volume 2952.74(7)
_computing_cell_refinement 'DENZO/SCALEPACK (Otwinowski & Minor, 1997)'
_computing_data_collection 'COLLECT (Nonius, 2001).'
_computing_data_reduction 'DENZO/SCALEPACK (Otwinowski & Minor, 1997)'
_computing_molecular_graphics 'CAMERON (Watkin et al., 1996)'
_computing_publication_material 'CRYSTALS (Betteridge et al., 2003)'
_computing_structure_refinement 'CRYSTALS (Betteridge et al., 2003)'
_computing_structure_solution 'Superflip (Palatinus & Chapuis, 2007)'
_diffrn_ambient_temperature 150
_diffrn_measured_fraction_theta_full 0.987
_diffrn_measured_fraction_theta_max 0.985
_diffrn_measurement_device Area
_diffrn_measurement_device_type 'Nonius KappaCCD'
_diffrn_measurement_method \w
_diffrn_radiation_monochromator graphite
_diffrn_radiation_type 'Mo K\a'
_diffrn_radiation_wavelength 0.71073
_diffrn_reflns_av_R_equivalents 0.087
_diffrn_reflns_limit_h_max 11
_diffrn_reflns_limit_h_min -11
_diffrn_reflns_limit_k_max 16
_diffrn_reflns_limit_k_min -16
_diffrn_reflns_limit_l_max 32
_diffrn_reflns_limit_l_min -31
_diffrn_reflns_number 26570
_diffrn_reflns_theta_full 25.590
_diffrn_reflns_theta_max 27.516
_diffrn_reflns_theta_min 5.188
_diffrn_standards_number 0
_exptl_absorpt_coefficient_mu 0.217
_exptl_absorpt_correction_T_max 0.90
_exptl_absorpt_correction_T_min 0.49
_exptl_absorpt_correction_type multi-scan
_exptl_absorpt_process_details 'DENZO/SCALEPACK (Otwinowski & Minor, 1997)'
_exptl_crystal_colour clear_pale_colourless
_exptl_crystal_density_diffrn 1.257
_exptl_crystal_description needle
_exptl_crystal_F_000 1200
_exptl_crystal_size_max 1.000
_exptl_crystal_size_mid 0.500
_exptl_crystal_size_min 0.500
_refine_diff_density_max 0.29
_refine_diff_density_min -0.32
_refine_ls_abs_structure_details 'Flack (1983), 2910 Friedel-pairs'
_refine_ls_abs_structure_Flack -0.04(9)
_refine_ls_extinction_method none
_refine_ls_goodness_of_fit_ref 0.9936
_refine_ls_hydrogen_treatment constr
_refine_ls_matrix_type full
_refine_ls_number_parameters 344
_refine_ls_number_reflns 4006
_refine_ls_number_restraints 0
_refine_ls_R_factor_all 0.0506
_refine_ls_R_factor_gt 0.0412
_refine_ls_shift/su_max 0.0005271
_refine_ls_shift/su_mean 0.0000441
_refine_ls_structure_factor_coef Fsqd
_refine_ls_weighting_details
;
 Method= Modified Sheldrick 
 w=1/[\s^2^(F^2^) + ( 0.07P)^2^ + 0.96P] 
 ,where P=(max(Fo^2^,0) + 2Fc^2^)/3 
;
_refine_ls_weighting_scheme calc
_refine_ls_wR_factor_all 0.1052
_refine_ls_wR_factor_gt 0.1009
_refine_ls_wR_factor_ref 0.1052
_reflns_limit_h_max 11
_reflns_limit_h_min -11
_reflns_limit_k_max 16
_reflns_limit_k_min 0
_reflns_limit_l_max 32
_reflns_limit_l_min 0
_reflns_number_gt 3438
_reflns_number_total 6668
_reflns_threshold_expression I>2.0\s(I)
_oxford_diffrn_Wilson_B_factor 2.64
_oxford_diffrn_Wilson_scale 17.19
_oxford_refine_ls_r_factor_ref 0.0506
_oxford_refine_ls_scale 0.2530(3)
_oxford_reflns_number_all 4006
_oxford_reflns_threshold_expression_ref I>-3.0\s(I)
_oxford_structure_analysis_title 6396
_cod_data_source_file jo3025225_si_002.cif
_cod_data_source_block epi-13g
_cod_original_sg_symbol_H-M 'P 21 21 21 '
_cod_original_formula_sum 'C15 H21 N1 O2 S1'
_cod_database_code 4027924

loop_
_symmetry_equiv_pos_as_xyz
x,y,z
-x+1/2,-y,z+1/2
x+1/2,-y+1/2,-z
-x,y+1/2,-z+1/2

loop_
_atom_site_label
_atom_site_type_symbol
_atom_site_fract_x
_atom_site_fract_y
_atom_site_fract_z
_atom_site_U_iso_or_equiv
_atom_site_occupancy
_atom_site_adp_type
_atom_site_refinement_flags_posn
S1 S 0.63437(9) 0.65511(6) 0.17016(3) 0.0337 1.0000 Uani .
C2 C 0.5681(3) 0.5357(2) 0.15687(13) 0.0267 1.0000 Uani .
N3 N 0.5308(3) 0.47466(19) 0.19662(10) 0.0291 1.0000 Uani .
C4 C 0.5020(4) 0.3624(2) 0.20163(13) 0.0359 1.0000 Uani .
C5 C 0.5159(4) 0.3711(2) 0.26292(14) 0.0300 1.0000 Uani .
C6 C 0.5531(4) 0.4863(2) 0.25614(12) 0.0260 1.0000 Uani .
C7 C 0.4524(3) 0.5611(3) 0.28603(12) 0.0288 1.0000 Uani .
O8 O 0.3041(2) 0.53523(16) 0.27655(9) 0.0354 1.0000 Uani .
C9 C 0.4837(4) 0.5492(2) 0.34593(12) 0.0301 1.0000 Uani .
C10 C 0.6026(4) 0.5994(3) 0.36874(13) 0.0361 1.0000 Uani .
C11 C 0.6359(4) 0.5874(3) 0.42302(13) 0.0411 1.0000 Uani .
C12 C 0.5529(4) 0.5229(3) 0.45487(15) 0.0426 1.0000 Uani .
C13 C 0.4356(4) 0.4729(3) 0.43276(14) 0.0409 1.0000 Uani .
C14 C 0.4026(4) 0.4852(3) 0.37877(13) 0.0355 1.0000 Uani .
O15 O 0.6280(2) 0.31318(17) 0.28751(9) 0.0374 1.0000 Uani .
C16 C 0.5569(4) 0.4969(3) 0.09816(13) 0.0330 1.0000 Uani .
C17 C 0.5571(5) 0.5876(3) 0.05807(14) 0.0497 1.0000 Uani .
C18 C 0.4182(4) 0.4341(3) 0.08784(14) 0.0439 1.0000 Uani .
C19 C 0.6915(4) 0.4308(3) 0.08681(15) 0.0468 1.0000 Uani .
S21 S 0.12931(9) 0.60370(6) 0.17170(3) 0.0338 1.0000 Uani .
C22 C 0.0665(3) 0.7237(2) 0.15808(14) 0.0299 1.0000 Uani .
N23 N 0.0326(3) 0.78637(18) 0.19786(10) 0.0282 1.0000 Uani .
C24 C 0.0086(4) 0.9005(2) 0.20256(13) 0.0373 1.0000 Uani .
C25 C 0.0219(4) 0.8895(2) 0.26402(14) 0.0317 1.0000 Uani .
C26 C 0.0554(4) 0.7743(2) 0.25719(12) 0.0273 1.0000 Uani .
C27 C -0.0469(4) 0.7018(3) 0.28741(13) 0.0305 1.0000 Uani .
O28 O -0.1951(2) 0.72859(17) 0.27632(9) 0.0359 1.0000 Uani .
C29 C -0.0182(4) 0.7123(2) 0.34769(13) 0.0316 1.0000 Uani .
C30 C 0.0915(4) 0.6560(3) 0.37155(14) 0.0377 1.0000 Uani .
C31 C 0.1226(5) 0.6690(3) 0.42603(14) 0.0461 1.0000 Uani .
C32 C 0.0437(4) 0.7382(3) 0.45730(13) 0.0418 1.0000 Uani .
C33 C -0.0648(4) 0.7947(3) 0.43288(14) 0.0419 1.0000 Uani .
C34 C -0.0962(4) 0.7829(3) 0.37892(13) 0.0378 1.0000 Uani .
O35 O 0.1337(2) 0.94692(17) 0.28860(9) 0.0381 1.0000 Uani .
C36 C 0.0560(4) 0.7611(2) 0.09884(13) 0.0312 1.0000 Uani .
C38 C -0.0729(4) 0.8340(3) 0.08931(14) 0.0396 1.0000 Uani .
C37 C 0.0371(5) 0.6697(3) 0.06050(13) 0.0512 1.0000 Uani .
C39 C 0.2008(4) 0.8158(3) 0.08672(14) 0.0459 1.0000 Uani .
H41 H 0.5755 0.3206 0.1847 0.0429 1.0000 Uiso R
H42 H 0.4069 0.3447 0.1879 0.0427 1.0000 Uiso R
H51 H 0.4241 0.3616 0.2820 0.0359 1.0000 Uiso R
H61 H 0.6556 0.4995 0.2640 0.0309 1.0000 Uiso R
H71 H 0.4732 0.6332 0.2751 0.0335 1.0000 Uiso R
H101 H 0.6618 0.6429 0.3489 0.0432 1.0000 Uiso R
H111 H 0.7150 0.6218 0.4378 0.0500 1.0000 Uiso R
H121 H 0.5760 0.5147 0.4913 0.0501 1.0000 Uiso R
H131 H 0.3802 0.4295 0.4543 0.0486 1.0000 Uiso R
H141 H 0.3255 0.4501 0.3644 0.0415 1.0000 Uiso R
H172 H 0.5532 0.5598 0.0221 0.0740 1.0000 Uiso R
H173 H 0.6448 0.6282 0.0631 0.0746 1.0000 Uiso R
H171 H 0.4706 0.6299 0.0643 0.0746 1.0000 Uiso R
H183 H 0.4039 0.4275 0.0492 0.0651 1.0000 Uiso R
H181 H 0.3337 0.4692 0.1020 0.0654 1.0000 Uiso R
H182 H 0.4233 0.3664 0.1043 0.0654 1.0000 Uiso R
H192 H 0.6920 0.4069 0.0494 0.0701 1.0000 Uiso R
H191 H 0.7783 0.4719 0.0912 0.0701 1.0000 Uiso R
H193 H 0.6977 0.3731 0.1113 0.0700 1.0000 Uiso R
H241 H 0.0864 0.9372 0.1851 0.0449 1.0000 Uiso R
H242 H -0.0866 0.9222 0.1897 0.0445 1.0000 Uiso R
H251 H -0.0695 0.9024 0.2831 0.0371 1.0000 Uiso R
H261 H 0.1566 0.7608 0.2642 0.0321 1.0000 Uiso R
H271 H -0.0313 0.6318 0.2763 0.0349 1.0000 Uiso R
H301 H 0.1431 0.6074 0.3519 0.0447 1.0000 Uiso R
H311 H 0.1999 0.6318 0.4411 0.0561 1.0000 Uiso R
H321 H 0.0661 0.7447 0.4947 0.0494 1.0000 Uiso R
H331 H -0.1195 0.8437 0.4531 0.0506 1.0000 Uiso R
H341 H -0.1681 0.8218 0.3629 0.0457 1.0000 Uiso R
H381 H -0.0883 0.8429 0.0512 0.0598 1.0000 Uiso R
H382 H -0.0558 0.8996 0.1054 0.0602 1.0000 Uiso R
H383 H -0.1612 0.8053 0.1041 0.0593 1.0000 Uiso R
H371 H 0.0284 0.6969 0.0243 0.0746 1.0000 Uiso R
H372 H -0.0488 0.6324 0.0698 0.0758 1.0000 Uiso R
H373 H 0.1210 0.6252 0.0633 0.0753 1.0000 Uiso R
H391 H 0.2005 0.8339 0.0481 0.0681 1.0000 Uiso R
H393 H 0.2102 0.8781 0.1089 0.0682 1.0000 Uiso R
H392 H 0.2812 0.7680 0.0938 0.0678 1.0000 Uiso R
H281 H -0.2238 0.6989 0.2491 0.0545 1.0000 Uiso R
H81 H 0.2761 0.5687 0.2505 0.0536 1.0000 Uiso R
H351 H 0.0883 0.9940 0.3037 0.0574 1.0000 Uiso R
H151 H 0.5784 0.2667 0.3010 0.0563 1.0000 Uiso R

loop_
_atom_site_aniso_label
_atom_site_aniso_U_11
_atom_site_aniso_U_22
_atom_site_aniso_U_33
_atom_site_aniso_U_23
_atom_site_aniso_U_13
_atom_site_aniso_U_12
S1 0.0418(5) 0.0267(4) 0.0325(5) 0.0005(4) 0.0006(4) -0.0042(4)
C2 0.0208(16) 0.0257(17) 0.033(2) 0.0025(15) 0.0002(14) 0.0062(14)
N3 0.0288(15) 0.0270(15) 0.0314(15) 0.0019(12) 0.0005(13) -0.0002(13)
C4 0.040(2) 0.0245(17) 0.044(2) 0.0000(15) -0.0013(17) -0.0066(16)
C5 0.0279(19) 0.0268(17) 0.0353(18) 0.0041(15) 0.0007(15) 0.0045(15)
C6 0.0280(18) 0.0235(16) 0.0264(17) 0.0036(14) 0.0011(14) -0.0005(14)
C7 0.0279(18) 0.0290(17) 0.0294(18) 0.0053(14) 0.0001(14) 0.0011(15)
O8 0.0310(12) 0.0414(13) 0.0339(13) 0.0076(11) -0.0005(10) 0.0080(11)
C9 0.036(2) 0.0277(17) 0.0267(18) -0.0006(14) 0.0062(16) 0.0069(16)
C10 0.044(2) 0.0295(18) 0.035(2) -0.0002(16) 0.0035(16) -0.0009(17)
C11 0.052(2) 0.038(2) 0.034(2) -0.0050(17) -0.0040(18) -0.0082(19)
C12 0.052(2) 0.044(2) 0.032(2) 0.0006(17) 0.0006(18) 0.001(2)
C13 0.044(2) 0.041(2) 0.037(2) 0.0134(17) 0.0029(18) -0.0015(18)
C14 0.031(2) 0.040(2) 0.036(2) 0.0045(16) 0.0002(16) 0.0007(16)
O15 0.0338(12) 0.0342(13) 0.0440(13) 0.0108(11) 0.0025(12) 0.0041(12)
C16 0.039(2) 0.0338(19) 0.0258(19) -0.0045(15) 0.0005(16) -0.0002(17)
C17 0.068(3) 0.046(2) 0.035(2) 0.0065(17) -0.0034(19) -0.008(2)
C18 0.051(2) 0.048(2) 0.032(2) -0.0083(17) -0.0025(17) -0.0065(18)
C19 0.047(2) 0.054(2) 0.039(2) -0.0066(18) 0.0113(18) 0.010(2)
S21 0.0424(5) 0.0262(4) 0.0326(5) 0.0007(4) -0.0003(4) 0.0045(4)
C22 0.0273(18) 0.0280(18) 0.034(2) 0.0026(15) -0.0010(15) -0.0041(15)
N23 0.0340(15) 0.0216(14) 0.0290(14) -0.0010(11) 0.0017(12) 0.0010(13)
C24 0.047(2) 0.0224(17) 0.042(2) -0.0044(15) -0.0001(18) 0.0046(17)
C25 0.0292(18) 0.0311(18) 0.0347(18) -0.0059(16) 0.0003(15) -0.0018(16)
C26 0.0269(18) 0.0289(17) 0.0261(17) -0.0021(14) 0.0001(15) 0.0015(15)
C27 0.0321(19) 0.0245(18) 0.0350(19) -0.0025(14) 0.0007(15) 0.0003(15)
O28 0.0297(12) 0.0438(14) 0.0342(13) -0.0072(11) -0.0021(11) -0.0073(11)
C29 0.0298(19) 0.0280(18) 0.037(2) -0.0018(14) 0.0006(16) -0.0042(16)
C30 0.049(2) 0.0299(18) 0.0345(19) -0.0011(16) 0.0008(17) 0.0047(17)
C31 0.055(2) 0.043(2) 0.040(2) 0.0055(18) -0.0063(19) 0.009(2)
C32 0.055(2) 0.045(2) 0.0252(19) -0.0007(16) -0.0029(18) -0.009(2)
C33 0.044(2) 0.045(2) 0.037(2) -0.0109(17) 0.0084(17) -0.0049(19)
C34 0.033(2) 0.044(2) 0.036(2) -0.0032(17) -0.0029(17) 0.0007(17)
O35 0.0355(12) 0.0323(12) 0.0466(13) -0.0123(11) 0.0018(12) -0.0077(12)
C36 0.0325(19) 0.0310(18) 0.030(2) 0.0010(15) -0.0008(16) 0.0029(16)
C38 0.039(2) 0.044(2) 0.036(2) 0.0045(17) -0.0009(16) 0.0077(17)
C37 0.079(3) 0.049(2) 0.0262(19) -0.0061(17) -0.0104(19) 0.009(2)
C39 0.040(2) 0.061(2) 0.037(2) 0.0138(18) 0.0018(17) -0.005(2)

loop_
_atom_type_symbol
_atom_type_scat_dispersion_real
_atom_type_scat_dispersion_imag
_atom_type_scat_Cromer_Mann_a1
_atom_type_scat_Cromer_Mann_b1
_atom_type_scat_Cromer_Mann_a2
_atom_type_scat_Cromer_Mann_b2
_atom_type_scat_Cromer_Mann_a3
_atom_type_scat_Cromer_Mann_b3
_atom_type_scat_Cromer_Mann_a4
_atom_type_scat_Cromer_Mann_b4
_atom_type_scat_Cromer_Mann_c
_atom_type_scat_source
C 0.0033 0.0016 2.3100 20.8439 1.0200 10.2075 1.5886 0.5687 0.8650 51.6512 0.2156 'International Tables Vol C 4.2.6.8 and 6.1.1.4'
H 0.0000 0.0000 0.4930 10.5109 0.3229 26.1257 0.1402 3.1424 0.0408 57.7998 0.0030 'International Tables Vol C 4.2.6.8 and 6.1.1.4'
N 0.0061 0.0033 12.2126 0.0057 3.1322 9.8933 2.0125 28.9975 1.1663 0.5826 -11.5290 'International Tables Vol C 4.2.6.8 and 6.1.1.4'
O 0.0106 0.0060 3.0485 13.2771 2.2868 5.7011 1.5463 0.3239 0.8670 32.9089 0.2508 'International Tables Vol C 4.2.6.8 and 6.1.1.4'
S 0.1246 0.1234 6.9053 1.4679 5.2034 22.2151 1.4379 0.2536 1.5863 56.1720 0.8669 'International Tables Vol C 4.2.6.8 and 6.1.1.4'

loop_
_geom_angle_atom_site_label_1
_geom_angle_atom_site_label_2
_geom_angle_atom_site_label_3
_geom_angle
_geom_angle_publ_flag
S1 C2 N3 120.0(3) yes
S1 C2 C16 120.3(2) yes
N3 C2 C16 119.6(3) yes
C2 N3 C4 134.6(3) yes
C2 N3 C6 130.1(3) yes
C4 N3 C6 92.4(2) yes
N3 C4 C5 89.7(2) yes
N3 C4 H41 112.9 no
C5 C4 H41 114.6 no
N3 C4 H42 111.4 no
C5 C4 H42 116.3 no
H41 C4 H42 110.5 no
C4 C5 C6 89.0(2) yes
C4 C5 O15 116.7(3) yes
C6 C5 O15 113.5(3) yes
C4 C5 H51 113.5 no
C6 C5 H51 111.6 no
O15 C5 H51 110.9 no
C5 C6 N3 88.8(2) yes
C5 C6 C7 115.2(3) yes
N3 C6 C7 117.1(3) yes
C5 C6 H61 111.2 no
N3 C6 H61 110.2 no
C7 C6 H61 112.2 no
C6 C7 O8 110.6(3) yes
C6 C7 C9 107.0(3) yes
O8 C7 C9 108.6(3) yes
C6 C7 H71 110.4 no
O8 C7 H71 111.3 no
C9 C7 H71 108.9 no
C7 O8 H81 107.8 no
C7 C9 C10 119.9(3) yes
C7 C9 C14 122.2(3) yes
C10 C9 C14 117.8(3) yes
C9 C10 C11 120.9(3) yes
C9 C10 H101 122.2 no
C11 C10 H101 116.9 no
C10 C11 C12 119.9(3) yes
C10 C11 H111 120.1 no
C12 C11 H111 120.0 no
C11 C12 C13 119.6(3) yes
C11 C12 H121 119.7 no
C13 C12 H121 120.7 no
C12 C13 C14 120.3(3) yes
C12 C13 H131 119.4 no
C14 C13 H131 120.3 no
C9 C14 C13 121.4(3) yes
C9 C14 H141 119.4 no
C13 C14 H141 119.2 no
C5 O15 H151 99.1 no
C2 C16 C17 111.0(3) yes
C2 C16 C18 112.7(3) yes
C17 C16 C18 107.4(3) yes
C2 C16 C19 107.5(3) yes
C17 C16 C19 107.9(3) yes
C18 C16 C19 110.2(3) yes
C16 C17 H172 108.0 no
C16 C17 H173 109.4 no
H172 C17 H173 110.7 no
C16 C17 H171 109.0 no
H172 C17 H171 108.9 no
H173 C17 H171 110.7 no
C16 C18 H183 108.9 no
C16 C18 H181 111.1 no
H183 C18 H181 106.8 no
C16 C18 H182 111.7 no
H183 C18 H182 109.9 no
H181 C18 H182 108.2 no
C16 C19 H192 110.8 no
C16 C19 H191 109.8 no
H192 C19 H191 106.1 no
C16 C19 H193 111.5 no
H192 C19 H193 110.4 no
H191 C19 H193 108.0 no
S21 C22 N23 120.0(3) yes
S21 C22 C36 119.9(2) yes
N23 C22 C36 120.1(3) yes
C22 N23 C24 134.7(3) yes
C22 N23 C26 129.7(3) yes
C24 N23 C26 92.8(2) yes
N23 C24 C25 88.5(2) yes
N23 C24 H241 110.0 no
C25 C24 H241 115.6 no
N23 C24 H242 113.2 no
C25 C24 H242 115.0 no
H241 C24 H242 112.4 no
C24 C25 C26 89.8(2) yes
C24 C25 O35 116.0(3) yes
C26 C25 O35 114.5(3) yes
C24 C25 H251 113.2 no
C26 C25 H251 113.1 no
O35 C25 H251 109.2 no
C25 C26 N23 88.7(2) yes
C25 C26 C27 114.9(3) yes
N23 C26 C27 117.4(3) yes
C25 C26 H261 110.5 no
N23 C26 H261 109.4 no
C27 C26 H261 113.4 no
C26 C27 O28 110.1(3) yes
C26 C27 C29 108.5(3) yes
O28 C27 C29 109.3(3) yes
C26 C27 H271 110.5 no
O28 C27 H271 108.5 no
C29 C27 H271 109.9 no
C27 O28 H281 110.4 no
C27 C29 C30 120.0(3) yes
C27 C29 C34 120.8(3) yes
C30 C29 C34 119.1(3) yes
C29 C30 C31 120.2(3) yes
C29 C30 H301 120.7 no
C31 C30 H301 119.1 no
C30 C31 C32 120.8(4) yes
C30 C31 H311 118.7 no
C32 C31 H311 120.5 no
C31 C32 C33 118.5(3) yes
C31 C32 H321 119.0 no
C33 C32 H321 122.4 no
C32 C33 C34 121.2(3) yes
C32 C33 H331 120.5 no
C34 C33 H331 118.2 no
C29 C34 C33 120.2(3) yes
C29 C34 H341 119.3 no
C33 C34 H341 120.5 no
C25 O35 H351 102.4 no
C22 C36 C38 112.8(3) yes
C22 C36 C37 110.6(3) yes
C38 C36 C37 107.1(3) yes
C22 C36 C39 106.0(3) yes
C38 C36 C39 110.8(3) yes
C37 C36 C39 109.5(3) yes
C36 C38 H381 109.8 no
C36 C38 H382 110.9 no
H381 C38 H382 109.2 no
C36 C38 H383 110.8 no
H381 C38 H383 107.2 no
H382 C38 H383 108.9 no
C36 C37 H371 107.6 no
C36 C37 H372 109.7 no
H371 C37 H372 109.8 no
C36 C37 H373 109.2 no
H371 C37 H373 110.5 no
H372 C37 H373 110.0 no
C36 C39 H391 107.3 no
C36 C39 H393 110.3 no
H391 C39 H393 110.3 no
C36 C39 H392 109.1 no
H391 C39 H392 109.0 no
H393 C39 H392 110.7 no

loop_
_geom_bond_atom_site_label_1
_geom_bond_atom_site_label_2
_geom_bond_distance
_geom_bond_publ_flag
S1 C2 1.697(3) yes
C2 N3 1.308(4) yes
C2 C16 1.541(5) yes
N3 C4 1.485(4) yes
N3 C6 1.495(4) yes
C4 C5 1.526(5) yes
C4 H41 0.962 no
C4 H42 0.967 no
C5 C6 1.541(4) yes
C5 O15 1.414(4) yes
C5 H51 0.976 no
C6 C7 1.532(4) yes
C6 H61 0.978 no
C7 O8 1.425(4) yes
C7 C9 1.518(4) yes
C7 H71 0.992 no
O8 H81 0.819 no
C9 C10 1.392(5) yes
C9 C14 1.381(5) yes
C10 C11 1.386(4) yes
C10 H101 0.926 no
C11 C12 1.380(5) yes
C11 H111 0.929 no
C12 C13 1.373(5) yes
C12 H121 0.932 no
C13 C14 1.379(4) yes
C13 H131 0.927 no
C14 H141 0.915 no
O15 H151 0.826 no
C16 C17 1.539(5) yes
C16 C18 1.535(5) yes
C16 C19 1.533(5) yes
C17 H172 0.961 no
C17 H173 0.971 no
C17 H171 0.979 no
C18 H183 0.970 no
C18 H181 0.965 no
C18 H182 0.970 no
C19 H192 0.975 no
C19 H191 0.967 no
C19 H193 0.964 no
S21 C22 1.693(3) yes
C22 N23 1.314(4) yes
C22 C36 1.547(5) yes
N23 C24 1.500(4) yes
N23 C26 1.491(4) yes
C24 C25 1.532(5) yes
C24 H241 0.962 no
C24 H242 0.973 no
C25 C26 1.535(4) yes
C25 O35 1.408(4) yes
C25 H251 0.979 no
C26 C27 1.526(4) yes
C26 H261 0.964 no
C27 O28 1.434(4) yes
C27 C29 1.521(5) yes
C27 H271 0.959 no
O28 H281 0.820 no
C29 C30 1.379(5) yes
C29 C34 1.396(5) yes
C30 C31 1.389(5) yes
C30 H301 0.927 no
C31 C32 1.389(5) yes
C31 H311 0.937 no
C32 C33 1.379(5) yes
C32 H321 0.952 no
C33 C34 1.374(4) yes
C33 H331 0.952 no
C34 H341 0.921 no
O35 H351 0.829 no
C36 C38 1.535(5) yes
C36 C37 1.527(5) yes
C36 C39 1.539(5) yes
C38 H381 0.960 no
C38 H382 0.953 no
C38 H383 0.966 no
C37 H371 0.967 no
C37 H372 0.955 no
C37 H373 0.966 no
C39 H391 0.983 no
C39 H393 0.980 no
C39 H392 0.981 no

loop_
_geom_hbond_atom_site_label_D
_geom_hbond_atom_site_label_H
_geom_hbond_atom_site_label_A
_geom_hbond_site_symmetry_A
_geom_hbond_angle_DHA
_geom_hbond_distance_DH
_geom_hbond_distance_HA
_geom_hbond_distance_DA
_geom_hbond_publ_flag
C6 H61 O35 4_645 127.84 0.978 2.433 3.130(5) yes
C10 H101 O28 1_655 165.17 0.926 2.488 3.391(5) yes
C26 H261 O15 4_655 129.51 0.964 2.455 3.157(5) yes
C30 H301 O8 . 158.04 0.927 2.559 3.436(5) yes
